data_7104383
loop_
_publ_author_name
'Miao, Qing'
'Shin, Ji-Young'
'Patrick, Brian O'
'Dolphin, David'

_publ_section_title
;
 Self-assembly of oligomeric linear dipyrromethene metal complexes.
;
_journal_issue 18
_journal_name_full 'Chemical communications (Cambridge, England)'
_journal_page_first 2541
_journal_page_last 2543
_journal_paper_doi 10.1039/b820461f
_journal_volume 34
_journal_year 2009
_chemical_formula_sum 'C86 H74 B2 Cl6 Co2 F4 N12'
_chemical_formula_weight 1703.75
_chemical_name_systematic
;
?
;
_space_group_IT_number 14
_symmetry_cell_setting monoclinic
_symmetry_space_group_name_Hall '-P 2ybc'
_symmetry_space_group_name_H-M 'P 1 21/c 1'
_atom_sites_solution_hydrogens geom
_atom_sites_solution_primary direct
_atom_sites_solution_secondary difmap
_audit_creation_method SHELXL-97
_cell_angle_alpha 90.00
_cell_angle_beta 115.666(5)
_cell_angle_gamma 90.00
_cell_formula_units_Z 2
_cell_length_a 13.4104(15)
_cell_length_b 26.078(2)
_cell_length_c 12.7437(14)
_cell_measurement_reflns_used 5141
_cell_measurement_temperature 173(2)
_cell_measurement_theta_max 24.35
_cell_measurement_theta_min 2.36
_cell_volume 4017.0(7)
_computing_structure_refinement 'SHELXL-97 (Sheldrick, 1997)'
_diffrn_ambient_temperature 173(2)
_diffrn_measured_fraction_theta_full 0.987
_diffrn_measured_fraction_theta_max 0.987
_diffrn_measurement_device_type 'Bruker X8 APEX II'
_diffrn_measurement_method 'area detector'
_diffrn_radiation_monochromator graphite
_diffrn_radiation_source 'fine-focus sealed tube'
_diffrn_radiation_type MoK\a
_diffrn_radiation_wavelength 0.71069
_diffrn_reflns_av_R_equivalents 0.0539
_diffrn_reflns_av_sigmaI/netI 0.0605
_diffrn_reflns_limit_h_max 8
_diffrn_reflns_limit_h_min -15
_diffrn_reflns_limit_k_max 30
_diffrn_reflns_limit_k_min -31
_diffrn_reflns_limit_l_max 15
_diffrn_reflns_limit_l_min -10
_diffrn_reflns_number 29741
_diffrn_reflns_theta_full 25.11
_diffrn_reflns_theta_max 25.11
_diffrn_reflns_theta_min 1.56
_exptl_absorpt_coefficient_mu 0.676
_exptl_absorpt_correction_T_max 0.967
_exptl_absorpt_correction_T_min 0.785
_exptl_absorpt_correction_type multi-scan
_exptl_crystal_colour red
_exptl_crystal_density_diffrn 1.409
_exptl_crystal_density_method 'not measured'
_exptl_crystal_description needle
_exptl_crystal_F_000 1752
_exptl_crystal_size_max 0.40
_exptl_crystal_size_mid 0.10
_exptl_crystal_size_min 0.05
_refine_diff_density_max 0.874
_refine_diff_density_min -0.809
_refine_diff_density_rms 0.086
_refine_ls_extinction_method none
_refine_ls_goodness_of_fit_ref 1.027
_refine_ls_hydrogen_treatment constr
_refine_ls_matrix_type full
_refine_ls_number_parameters 518
_refine_ls_number_reflns 7078
_refine_ls_number_restraints 42
_refine_ls_restrained_S_all 1.024
_refine_ls_R_factor_all 0.0972
_refine_ls_R_factor_gt 0.0594
_refine_ls_shift/su_max 0.042
_refine_ls_shift/su_mean 0.000
_refine_ls_structure_factor_coef Fsqd
_refine_ls_weighting_details 'calc w=1/[\s^2^(Fo^2^)+(0.0837P)^2^+6.8338P] where P=(Fo^2^+2Fc^2^)/3'
_refine_ls_weighting_scheme calc
_refine_ls_wR_factor_gt 0.1501
_refine_ls_wR_factor_ref 0.1726
_reflns_number_gt 4797
_reflns_number_total 7078
_reflns_threshold_expression >2sigma(I)
_cod_data_source_file b820461f.txt
_cod_data_source_block compound16
_cod_original_sg_symbol_H-M 'P 21/c'
_cod_database_code 7104383

loop_
_symmetry_equiv_pos_as_xyz
'x, y, z'
'-x, y+1/2, -z+1/2'
'-x, -y, -z'
'x, -y-1/2, z-1/2'

loop_
_atom_site_label
_atom_site_type_symbol
_atom_site_fract_x
_atom_site_fract_y
_atom_site_fract_z
_atom_site_U_iso_or_equiv
_atom_site_adp_type
_atom_site_occupancy
_atom_site_symmetry_multiplicity
_atom_site_calc_flag
_atom_site_refinement_flags
_atom_site_disorder_assembly
_atom_site_disorder_group
C1 C 0.1926(4) 0.2631(2) 0.8696(4) 0.0500(15) Uani 1 1 d . . .
H1A H 0.2441 0.2885 0.8644 0.075 Uiso 1 1 calc R . .
H1B H 0.2337 0.2324 0.9096 0.075 Uiso 1 1 calc R . .
H1C H 0.1545 0.2776 0.9133 0.075 Uiso 1 1 calc R . .
C2 C 0.1098(4) 0.24908(19) 0.7503(4) 0.0360(12) Uani 1 1 d . . .
C3 C 0.0754(4) 0.20063(19) 0.7054(4) 0.0425(13) Uani 1 1 d . . .
H3 H 0.1003 0.1692 0.7461 0.051 Uiso 1 1 calc R . .
C4 C -0.0004(4) 0.20581(18) 0.5928(4) 0.0393(12) Uani 1 1 d . . .
H4 H -0.0373 0.1786 0.5407 0.047 Uiso 1 1 calc R . .
C5 C -0.0145(3) 0.25839(17) 0.5668(3) 0.0264(10) Uani 1 1 d . . .
C6 C -0.0875(3) 0.28453(17) 0.4696(3) 0.0260(10) Uani 1 1 d . A .
C7 C -0.0940(3) 0.33795(17) 0.4699(3) 0.0261(10) Uani 1 1 d . . .
C8 C -0.1620(4) 0.37259(18) 0.3854(4) 0.0356(11) Uani 1 1 d . . .
H8 H -0.2169 0.3641 0.3099 0.043 Uiso 1 1 calc R . .
C9 C -0.1356(4) 0.42044(19) 0.4307(4) 0.0408(12) Uani 1 1 d . . .
H9 H -0.1685 0.4515 0.3926 0.049 Uiso 1 1 calc R . .
C10 C -0.0514(4) 0.41580(18) 0.5435(4) 0.0342(11) Uani 1 1 d . . .
C11 C 0.0068(5) 0.45696(18) 0.6303(4) 0.0454(13) Uani 1 1 d . . .
H11A H -0.0115 0.4539 0.6966 0.068 Uiso 1 1 calc R . .
H11B H -0.0167 0.4906 0.5936 0.068 Uiso 1 1 calc R . .
H11C H 0.0869 0.4533 0.6574 0.068 Uiso 1 1 calc R . .
C12 C -0.1630(3) 0.25579(16) 0.3634(3) 0.0237(9) Uiso 1 1 d D . .
C13 C -0.1192(4) 0.22399(18) 0.3064(4) 0.0286(12) Uani 0.919(6) 1 d PD A 1
H13 H -0.0414 0.2193 0.3376 0.034 Uiso 0.919(6) 1 calc PR A 1
C14 C -0.1876(4) 0.19908(18) 0.2049(4) 0.0278(12) Uani 0.919(6) 1 d PD A 1
H14 H -0.1567 0.1782 0.1653 0.033 Uiso 0.919(6) 1 calc PR A 1
C15 C -0.3021(3) 0.20454(16) 0.1605(3) 0.0240(9) Uiso 1 1 d D . .
C16 C -0.3454(4) 0.23340(18) 0.2212(4) 0.0259(12) Uani 0.919(6) 1 d P A 1
H16 H -0.4234 0.2354 0.1940 0.031 Uiso 0.919(6) 1 calc PR A 1
C17 C -0.2772(4) 0.25960(18) 0.3217(4) 0.0253(12) Uani 0.919(6) 1 d P A 1
H17 H -0.3084 0.2800 0.3617 0.030 Uiso 0.919(6) 1 calc PR A 1
C18 C -0.6744(4) 0.23389(18) -0.3263(4) 0.0350(11) Uani 1 1 d . . .
H18A H -0.6427 0.2313 -0.3824 0.053 Uiso 1 1 calc R . .
H18B H -0.7204 0.2648 -0.3427 0.053 Uiso 1 1 calc R . .
H18C H -0.7200 0.2036 -0.3329 0.053 Uiso 1 1 calc R . .
C19 C -0.5834(4) 0.23701(17) -0.2059(4) 0.0287(10) Uani 1 1 d . . .
C20 C -0.5296(4) 0.28105(17) -0.1440(4) 0.0341(11) Uani 1 1 d . . .
H20 H -0.5464 0.3154 -0.1704 0.041 Uiso 1 1 calc R . .
C21 C -0.4491(4) 0.26575(17) -0.0396(4) 0.0311(11) Uani 1 1 d . A .
H21 H -0.3997 0.2874 0.0204 0.037 Uiso 1 1 calc R . .
C22 C -0.4528(3) 0.21154(16) -0.0371(3) 0.0228(9) Uani 1 1 d . . .
C23 C -0.3790(3) 0.17885(17) 0.0496(3) 0.0225(9) Uani 1 1 d . A .
C24 C -0.3692(3) 0.12587(16) 0.0409(3) 0.0246(9) Uani 1 1 d . . .
C25 C -0.2916(4) 0.09230(19) 0.1224(4) 0.0367(12) Uani 1 1 d . A .
H25 H -0.2370 0.1013 0.1977 0.044 Uiso 1 1 calc R . .
C26 C -0.3091(4) 0.04472(19) 0.0738(4) 0.0417(13) Uani 1 1 d . . .
H26 H -0.2687 0.0145 0.1080 0.050 Uiso 1 1 calc R A .
C27 C -0.3990(4) 0.04909(17) -0.0370(4) 0.0332(11) Uani 1 1 d . A .
C28 C -0.4504(5) 0.00790(19) -0.1249(5) 0.0503(15) Uani 1 1 d . . .
H28A H -0.4809 -0.0186 -0.0925 0.075 Uiso 1 1 calc R A .
H28B H -0.3943 -0.0073 -0.1453 0.075 Uiso 1 1 calc R . .
H28C H -0.5100 0.0225 -0.1949 0.075 Uiso 1 1 calc R . .
C29 C -0.6552(4) 0.13207(17) 0.0442(4) 0.0328(11) Uani 1 1 d . . .
H29A H -0.5863 0.1123 0.0777 0.049 Uiso 1 1 calc R . .
H29B H -0.6869 0.1340 0.1004 0.049 Uiso 1 1 calc R . .
H29C H -0.6397 0.1668 0.0256 0.049 Uiso 1 1 calc R . .
C30 C -0.7355(3) 0.10643(16) -0.0643(3) 0.0251(9) Uani 1 1 d . . .
C31 C -0.8409(4) 0.08726(16) -0.0889(4) 0.0280(10) Uani 1 1 d . . .
H31 H -0.8763 0.0878 -0.0386 0.034 Uiso 1 1 calc R . .
C32 C -0.8834(3) 0.06755(16) -0.2002(4) 0.0257(10) Uani 1 1 d . . .
H32 H -0.9538 0.0519 -0.2409 0.031 Uiso 1 1 calc R . .
C33 C -0.8036(3) 0.07477(15) -0.2425(3) 0.0221(9) Uani 1 1 d . . .
C34 C -0.8124(3) 0.06321(15) -0.3541(3) 0.0209(9) Uani 1 1 d . . .
C35 C -0.7403(3) 0.07667(16) -0.4002(3) 0.0235(9) Uani 1 1 d . . .
C36 C -0.7521(4) 0.06959(18) -0.5165(4) 0.0336(11) Uani 1 1 d . . .
H36 H -0.8125 0.0534 -0.5784 0.040 Uiso 1 1 calc R . .
C37 C -0.6622(4) 0.0900(2) -0.5225(4) 0.0364(12) Uani 1 1 d . . .
H37 H -0.6488 0.0918 -0.5898 0.044 Uiso 1 1 calc R . .
C38 C -0.5917(4) 0.10818(17) -0.4102(4) 0.0301(10) Uani 1 1 d . . .
C39 C -0.4791(4) 0.1315(2) -0.3682(4) 0.0482(14) Uani 1 1 d . . .
H39A H -0.4731 0.1607 -0.3173 0.072 Uiso 1 1 calc R . .
H39B H -0.4674 0.1434 -0.4350 0.072 Uiso 1 1 calc R . .
H39C H -0.4229 0.1059 -0.3247 0.072 Uiso 1 1 calc R . .
C40 C -0.9113(3) 0.03171(15) -0.4297(3) 0.0209(9) Uani 1 1 d . . .
C41 C -0.9921(3) 0.04937(16) -0.5357(3) 0.0236(9) Uani 1 1 d . . .
H41 H -0.9877 0.0833 -0.5607 0.028 Uiso 1 1 calc R . .
C42 C -0.9217(3) -0.01796(16) -0.3955(3) 0.0237(9) Uani 1 1 d . . .
H42 H -0.8680 -0.0305 -0.3230 0.028 Uiso 1 1 calc R . .
C43 C 0.7076(6) 0.0647(3) 0.4679(6) 0.0711(19) Uani 1 1 d . . .
H43 H 0.7415 0.0393 0.4342 0.085 Uiso 1 1 calc R . .
B1 B 0.0667(4) 0.3435(2) 0.6803(4) 0.0296(12) Uani 1 1 d . . .
N1 N 0.0560(3) 0.28473(14) 0.6675(3) 0.0272(8) Uani 1 1 d . . .
N2 N -0.0259(3) 0.36590(13) 0.5670(3) 0.0260(8) Uani 1 1 d . . .
N3 N -0.5377(3) 0.19517(13) -0.1418(3) 0.0228(8) Uani 1 1 d . A .
N4 N -0.4360(3) 0.09710(13) -0.0570(3) 0.0248(8) Uani 1 1 d . A .
N5 N -0.7125(3) 0.09968(13) -0.1558(3) 0.0211(7) Uani 1 1 d . A .
N6 N -0.6383(3) 0.10088(14) -0.3379(3) 0.0259(8) Uani 1 1 d . A .
F1 F 0.1696(2) 0.35925(11) 0.6922(2) 0.0451(7) Uani 1 1 d . . .
F2 F 0.0508(2) 0.35909(10) 0.7750(2) 0.0390(7) Uani 1 1 d . . .
Co1 Co -0.58045(4) 0.12271(2) -0.17368(5) 0.02237(18) Uani 1 1 d . . .
Cl1 Cl 0.7094(3) 0.12482(9) 0.4065(2) 0.1186(9) Uani 1 1 d . . .
Cl2 Cl 0.57392(16) 0.04559(9) 0.4309(2) 0.1016(8) Uani 1 1 d . . .
Cl3 Cl 0.78794(17) 0.06665(9) 0.61567(16) 0.0970(7) Uani 1 1 d . . .
C13B C -0.163(3) 0.2694(12) 0.2570(8) 0.016(11) Uiso 0.081(6) 1 d PD A 2
H13B H -0.1142 0.2950 0.2543 0.019 Uiso 0.081(6) 1 calc PR A 2
C14B C -0.237(3) 0.2453(13) 0.1548(9) 0.028(13) Uiso 0.081(6) 1 d PD A 2
H14B H -0.2419 0.2564 0.0816 0.034 Uiso 0.081(6) 1 calc PR A 2
C16B C -0.311(4) 0.196(2) 0.2640(15) 0.06(2) Uiso 0.081(6) 1 d PD A 2
H16B H -0.3639 0.1717 0.2658 0.071 Uiso 0.081(6) 1 calc PR A 2
C17B C -0.243(4) 0.2221(18) 0.3649(14) 0.044(17) Uiso 0.081(6) 1 d PD A 2
H17B H -0.2513 0.2172 0.4346 0.053 Uiso 0.081(6) 1 calc PR A 2

loop_
_atom_site_aniso_label
_atom_site_aniso_U_11
_atom_site_aniso_U_22
_atom_site_aniso_U_33
_atom_site_aniso_U_23
_atom_site_aniso_U_13
_atom_site_aniso_U_12
C1 0.043(3) 0.069(4) 0.024(2) -0.002(3) 0.001(2) 0.012(3)
C2 0.031(2) 0.041(3) 0.026(2) 0.000(2) 0.002(2) 0.009(2)
C3 0.047(3) 0.028(3) 0.036(3) 0.006(2) 0.003(2) 0.012(2)
C4 0.044(3) 0.025(3) 0.039(3) -0.007(2) 0.008(2) 0.002(2)
C5 0.028(2) 0.027(2) 0.018(2) -0.0055(18) 0.0046(18) 0.0000(19)
C6 0.022(2) 0.031(3) 0.022(2) -0.0044(19) 0.0069(18) -0.0020(19)
C7 0.027(2) 0.029(3) 0.018(2) -0.0034(18) 0.0055(18) -0.0019(19)
C8 0.036(3) 0.037(3) 0.026(2) 0.003(2) 0.006(2) 0.002(2)
C9 0.048(3) 0.032(3) 0.040(3) 0.009(2) 0.016(2) 0.007(2)
C10 0.043(3) 0.027(3) 0.036(3) -0.003(2) 0.019(2) -0.003(2)
C11 0.067(4) 0.025(3) 0.049(3) -0.009(2) 0.030(3) -0.003(3)
C13 0.018(2) 0.036(3) 0.024(2) -0.008(2) 0.0024(19) 0.003(2)
C14 0.025(2) 0.033(3) 0.025(2) -0.012(2) 0.010(2) 0.000(2)
C16 0.020(2) 0.033(3) 0.023(2) -0.005(2) 0.0078(19) -0.001(2)
C17 0.028(2) 0.031(3) 0.017(2) -0.006(2) 0.0094(19) 0.002(2)
C18 0.037(3) 0.029(3) 0.026(2) 0.007(2) 0.002(2) 0.002(2)
C19 0.028(2) 0.028(3) 0.028(2) 0.0009(19) 0.0098(19) 0.001(2)
C20 0.044(3) 0.019(2) 0.034(3) 0.002(2) 0.011(2) 0.002(2)
C21 0.039(3) 0.022(2) 0.027(2) -0.0054(19) 0.009(2) -0.006(2)
C22 0.022(2) 0.022(2) 0.022(2) -0.0055(18) 0.0079(17) -0.0050(18)
C23 0.019(2) 0.030(2) 0.0153(19) -0.0035(17) 0.0049(16) -0.0063(18)
C24 0.022(2) 0.025(2) 0.021(2) -0.0043(18) 0.0038(17) -0.0014(18)
C25 0.033(2) 0.040(3) 0.022(2) -0.003(2) -0.002(2) 0.006(2)
C26 0.042(3) 0.029(3) 0.036(3) 0.004(2) 0.001(2) 0.009(2)
C27 0.035(2) 0.021(3) 0.035(3) -0.003(2) 0.007(2) 0.001(2)
C28 0.055(3) 0.025(3) 0.050(3) -0.008(2) 0.004(3) 0.002(2)
C29 0.041(3) 0.029(3) 0.026(2) -0.0095(19) 0.012(2) -0.006(2)
C30 0.032(2) 0.019(2) 0.024(2) -0.0020(17) 0.0109(19) 0.0023(18)
C31 0.034(2) 0.027(2) 0.027(2) -0.0006(19) 0.017(2) -0.005(2)
C32 0.023(2) 0.023(2) 0.028(2) -0.0014(19) 0.0086(18) -0.0055(18)
C33 0.023(2) 0.014(2) 0.019(2) 0.0009(17) -0.0011(17) -0.0024(17)
C34 0.0159(19) 0.017(2) 0.020(2) 0.0005(17) -0.0010(16) -0.0002(16)
C35 0.021(2) 0.021(2) 0.018(2) -0.0037(17) -0.0012(17) -0.0047(18)
C36 0.031(2) 0.041(3) 0.022(2) -0.007(2) 0.0051(19) -0.010(2)
C37 0.037(3) 0.052(3) 0.021(2) -0.002(2) 0.013(2) -0.006(2)
C38 0.030(2) 0.032(3) 0.028(2) -0.002(2) 0.012(2) -0.010(2)
C39 0.043(3) 0.064(4) 0.037(3) -0.013(3) 0.017(2) -0.026(3)
C40 0.019(2) 0.018(2) 0.019(2) -0.0037(17) 0.0018(16) -0.0020(17)
C41 0.024(2) 0.017(2) 0.023(2) 0.0012(17) 0.0032(18) -0.0034(17)
C42 0.023(2) 0.022(2) 0.016(2) 0.0030(17) -0.0005(17) 0.0024(18)
C43 0.070(4) 0.071(5) 0.078(4) -0.008(4) 0.038(4) 0.018(4)
B1 0.027(3) 0.033(3) 0.023(3) -0.006(2) 0.006(2) -0.008(2)
N1 0.0241(18) 0.031(2) 0.0169(17) -0.0052(16) 0.0001(15) 0.0000(16)
N2 0.0314(19) 0.020(2) 0.0231(18) -0.0049(15) 0.0082(16) -0.0026(16)
N3 0.0218(17) 0.023(2) 0.0167(17) -0.0003(15) 0.0020(14) -0.0035(15)
N4 0.0241(18) 0.022(2) 0.0206(18) -0.0038(15) 0.0024(15) -0.0046(15)
N5 0.0203(17) 0.0179(18) 0.0184(17) -0.0030(14) 0.0022(14) -0.0038(14)
N6 0.0232(18) 0.027(2) 0.0209(18) -0.0044(15) 0.0037(15) -0.0102(16)
F1 0.0312(14) 0.0514(18) 0.0440(16) -0.0050(14) 0.0080(12) -0.0118(13)
F2 0.0530(17) 0.0366(15) 0.0228(13) -0.0104(11) 0.0119(12) -0.0013(13)
Co1 0.0200(3) 0.0219(3) 0.0173(3) -0.0033(2) 0.0005(2) -0.0058(2)
Cl1 0.164(2) 0.0912(16) 0.134(2) 0.0293(14) 0.0961(19) 0.0334(15)
Cl2 0.0644(12) 0.1086(17) 0.1080(16) -0.0423(13) 0.0151(11) 0.0000(11)
Cl3 0.0813(13) 0.1147(17) 0.0672(11) -0.0247(11) 0.0061(10) 0.0176(12)

loop_
_atom_type_symbol
_atom_type_description
_atom_type_scat_dispersion_real
_atom_type_scat_dispersion_imag
_atom_type_scat_source
C C 0.0033 0.0016 'International Tables Vol C Tables 4.2.6.8 and 6.1.1.4'
H H 0.0000 0.0000 'International Tables Vol C Tables 4.2.6.8 and 6.1.1.4'
B B 0.0013 0.0007 'International Tables Vol C Tables 4.2.6.8 and 6.1.1.4'
N N 0.0061 0.0033 'International Tables Vol C Tables 4.2.6.8 and 6.1.1.4'
F F 0.0171 0.0103 'International Tables Vol C Tables 4.2.6.8 and 6.1.1.4'
Co Co 0.3494 0.9721 'International Tables Vol C Tables 4.2.6.8 and 6.1.1.4'
Cl Cl 0.1484 0.1585 'International Tables Vol C Tables 4.2.6.8 and 6.1.1.4'

loop_
_geom_angle_atom_site_label_1
_geom_angle_atom_site_label_2
_geom_angle_atom_site_label_3
_geom_angle
_geom_angle_site_symmetry_1
_geom_angle_site_symmetry_3
_geom_angle_publ_flag
C2 C1 H1A 109.5 . . ?
C2 C1 H1B 109.5 . . ?
H1A C1 H1B 109.5 . . ?
C2 C1 H1C 109.5 . . ?
H1A C1 H1C 109.5 . . ?
H1B C1 H1C 109.5 . . ?
N1 C2 C3 109.6(4) . . ?
N1 C2 C1 122.4(5) . . ?
C3 C2 C1 128.0(5) . . ?
C4 C3 C2 108.0(4) . . ?
C4 C3 H3 126.0 . . ?
C2 C3 H3 126.0 . . ?
C3 C4 C5 108.0(4) . . ?
C3 C4 H4 126.0 . . ?
C5 C4 H4 126.0 . . ?
C6 C5 N1 121.0(4) . . ?
C6 C5 C4 131.6(4) . . ?
N1 C5 C4 107.1(4) . . ?
C5 C6 C7 120.8(4) . . ?
C5 C6 C12 120.3(4) . . ?
C7 C6 C12 119.0(4) . . ?
N2 C7 C6 120.6(4) . . ?
N2 C7 C8 107.8(4) . . ?
C6 C7 C8 131.6(4) . . ?
C9 C8 C7 107.7(4) . . ?
C9 C8 H8 126.2 . . ?
C7 C8 H8 126.2 . . ?
C8 C9 C10 107.7(4) . . ?
C8 C9 H9 126.1 . . ?
C10 C9 H9 126.1 . . ?
N2 C10 C9 109.1(4) . . ?
N2 C10 C11 121.9(4) . . ?
C9 C10 C11 129.0(5) . . ?
C10 C11 H11A 109.5 . . ?
C10 C11 H11B 109.5 . . ?
H11A C11 H11B 109.5 . . ?
C10 C11 H11C 109.5 . . ?
H11A C11 H11C 109.5 . . ?
H11B C11 H11C 109.5 . . ?
C13 C12 C17 119.2(4) . . ?
C13 C12 C17B 98(2) . . ?
C17 C12 C17B 47(3) . . ?
C13 C12 C13B 58.0(17) . . ?
C17 C12 C13B 93.9(14) . . ?
C17B C12 C13B 119.5(6) . . ?
C13 C12 C6 120.0(4) . . ?
C17 C12 C6 120.8(4) . . ?
C17B C12 C6 121.8(4) . . ?
C13B C12 C6 117.9(4) . . ?
C14 C13 C12 120.7(4) . . ?
C14 C13 H13 119.6 . . ?
C12 C13 H13 119.6 . . ?
C13 C14 C15 120.0(4) . . ?
C13 C14 H14 120.0 . . ?
C15 C14 H14 120.0 . . ?
C16 C15 C14 119.1(4) . . ?
C16 C15 C16B 48(3) . . ?
C14 C15 C16B 98(2) . . ?
C16 C15 C14B 92.4(17) . . ?
C14 C15 C14B 60(2) . . ?
C16B C15 C14B 119.2(6) . . ?
C16 C15 C23 119.3(4) . . ?
C14 C15 C23 121.6(4) . . ?
C16B C15 C23 120.7(5) . . ?
C14B C15 C23 118.8(4) . . ?
C15 C16 C17 121.2(4) . . ?
C15 C16 H16 119.4 . . ?
C17 C16 H16 119.4 . . ?
C16 C17 C12 119.7(4) . . ?
C16 C17 H17 120.2 . . ?
C12 C17 H17 120.2 . . ?
C19 C18 H18A 109.5 . . ?
C19 C18 H18B 109.5 . . ?
H18A C18 H18B 109.5 . . ?
C19 C18 H18C 109.5 . . ?
H18A C18 H18C 109.5 . . ?
H18B C18 H18C 109.5 . . ?
N3 C19 C20 109.6(4) . . ?
N3 C19 C18 122.4(4) . . ?
C20 C19 C18 127.9(4) . . ?
C21 C20 C19 107.8(4) . . ?
C21 C20 H20 126.1 . . ?
C19 C20 H20 126.1 . . ?
C20 C21 C22 107.1(4) . . ?
C20 C21 H21 126.4 . . ?
C22 C21 H21 126.4 . . ?
N3 C22 C23 124.8(4) . . ?
N3 C22 C21 107.8(3) . . ?
C23 C22 C21 127.1(4) . . ?
C24 C23 C22 126.5(4) . . ?
C24 C23 C15 117.9(4) . . ?
C22 C23 C15 115.6(4) . . ?
C23 C24 N4 123.8(4) . . ?
C23 C24 C25 128.3(4) . . ?
N4 C24 C25 107.9(4) . . ?
C26 C25 C24 107.7(4) . . ?
C26 C25 H25 126.2 . . ?
C24 C25 H25 126.2 . . ?
C25 C26 C27 106.7(4) . . ?
C25 C26 H26 126.7 . . ?
C27 C26 H26 126.7 . . ?
N4 C27 C26 110.7(4) . . ?
N4 C27 C28 121.5(4) . . ?
C26 C27 C28 127.8(4) . . ?
C27 C28 H28A 109.5 . . ?
C27 C28 H28B 109.5 . . ?
H28A C28 H28B 109.5 . . ?
C27 C28 H28C 109.5 . . ?
H28A C28 H28C 109.5 . . ?
H28B C28 H28C 109.5 . . ?
C30 C29 H29A 109.5 . . ?
C30 C29 H29B 109.5 . . ?
H29A C29 H29B 109.5 . . ?
C30 C29 H29C 109.5 . . ?
H29A C29 H29C 109.5 . . ?
H29B C29 H29C 109.5 . . ?
N5 C30 C31 110.4(4) . . ?
N5 C30 C29 121.3(4) . . ?
C31 C30 C29 128.3(4) . . ?
C32 C31 C30 106.9(4) . . ?
C32 C31 H31 126.6 . . ?
C30 C31 H31 126.6 . . ?
C31 C32 C33 107.5(4) . . ?
C31 C32 H32 126.3 . . ?
C33 C32 H32 126.3 . . ?
N5 C33 C32 108.0(3) . . ?
N5 C33 C34 123.9(4) . . ?
C32 C33 C34 127.9(4) . . ?
C35 C34 C33 127.5(4) . . ?
C35 C34 C40 117.0(4) . . ?
C33 C34 C40 115.4(4) . . ?
C34 C35 N6 124.6(4) . . ?
C34 C35 C36 128.7(4) . . ?
N6 C35 C36 106.7(4) . . ?
C37 C36 C35 107.9(4) . . ?
C37 C36 H36 126.1 . . ?
C35 C36 H36 126.1 . . ?
C36 C37 C38 107.3(4) . . ?
C36 C37 H37 126.4 . . ?
C38 C37 H37 126.4 . . ?
N6 C38 C37 110.1(4) . . ?
N6 C38 C39 121.0(4) . . ?
C37 C38 C39 128.9(4) . . ?
C38 C39 H39A 109.5 . . ?
C38 C39 H39B 109.5 . . ?
H39A C39 H39B 109.5 . . ?
C38 C39 H39C 109.5 . . ?
H39A C39 H39C 109.5 . . ?
H39B C39 H39C 109.5 . . ?
C42 C40 C41 118.0(4) . . ?
C42 C40 C34 119.2(3) . . ?
C41 C40 C34 122.7(4) . . ?
C42 C41 C40 120.4(4) 3_354 . ?
C42 C41 H41 119.8 3_354 . ?
C40 C41 H41 119.8 . . ?
C41 C42 C40 121.6(4) 3_354 . ?
C41 C42 H42 119.2 3_354 . ?
C40 C42 H42 119.2 . . ?
Cl3 C43 Cl2 113.2(4) . . ?
Cl3 C43 Cl1 109.8(4) . . ?
Cl2 C43 Cl1 110.5(4) . . ?
Cl3 C43 H43 107.7 . . ?
Cl2 C43 H43 107.7 . . ?
Cl1 C43 H43 107.7 . . ?
F2 B1 F1 110.1(4) . . ?
F2 B1 N1 110.0(4) . . ?
F1 B1 N1 110.4(4) . . ?
F2 B1 N2 109.9(4) . . ?
F1 B1 N2 110.4(4) . . ?
N1 B1 N2 105.9(3) . . ?
C2 N1 C5 107.3(4) . . ?
C2 N1 B1 127.3(4) . . ?
C5 N1 B1 125.4(3) . . ?
C10 N2 C7 107.7(4) . . ?
C10 N2 B1 126.4(4) . . ?
C7 N2 B1 125.8(3) . . ?
C19 N3 C22 107.6(3) . . ?
C19 N3 Co1 129.9(3) . . ?
C22 N3 Co1 122.4(3) . . ?
C27 N4 C24 107.0(3) . . ?
C27 N4 Co1 128.6(3) . . ?
C24 N4 Co1 122.0(3) . . ?
C30 N5 C33 107.2(3) . . ?
C30 N5 Co1 128.0(3) . . ?
C33 N5 Co1 124.7(3) . . ?
C38 N6 C35 108.0(3) . . ?
C38 N6 Co1 127.2(3) . . ?
C35 N6 Co1 124.7(3) . . ?
N3 Co1 N5 117.67(14) . . ?
N3 Co1 N6 116.21(14) . . ?
N5 Co1 N6 94.26(13) . . ?
N3 Co1 N4 93.80(14) . . ?
N5 Co1 N4 116.50(14) . . ?
N6 Co1 N4 120.42(15) . . ?
C14B C13B C12 119.8(5) . . ?
C14B C13B H13B 120.1 . . ?
C12 C13B H13B 120.1 . . ?
C13B C14B C15 119.8(6) . . ?
C13B C14B H14B 120.1 . . ?
C15 C14B H14B 120.1 . . ?
C17B C16B C15 119.9(5) . . ?
C17B C16B H16B 120.0 . . ?
C15 C16B H16B 120.0 . . ?
C12 C17B C16B 120.0(6) . . ?
C12 C17B H17B 120.0 . . ?
C16B C17B H17B 120.0 . . ?

loop_
_geom_bond_atom_site_label_1
_geom_bond_atom_site_label_2
_geom_bond_distance
_geom_bond_site_symmetry_2
_geom_bond_publ_flag
C1 C2 1.488(6) . ?
C1 H1A 0.9800 . ?
C1 H1B 0.9800 . ?
C1 H1C 0.9800 . ?
C2 N1 1.356(6) . ?
C2 C3 1.381(7) . ?
C3 C4 1.359(6) . ?
C3 H3 0.9500 . ?
C4 C5 1.404(6) . ?
C4 H4 0.9500 . ?
C5 C6 1.381(6) . ?
C5 N1 1.401(5) . ?
C6 C7 1.396(6) . ?
C6 C12 1.494(6) . ?
C7 N2 1.385(5) . ?
C7 C8 1.399(6) . ?
C8 C9 1.356(7) . ?
C8 H8 0.9500 . ?
C9 C10 1.396(7) . ?
C9 H9 0.9500 . ?
C10 N2 1.346(6) . ?
C10 C11 1.496(7) . ?
C11 H11A 0.9800 . ?
C11 H11B 0.9800 . ?
C11 H11C 0.9800 . ?
C12 C13 1.389(5) . ?
C12 C17 1.390(6) . ?
C12 C17B 1.394(7) . ?
C12 C13B 1.399(7) . ?
C13 C14 1.382(6) . ?
C13 H13 0.9500 . ?
C14 C15 1.395(6) . ?
C14 H14 0.9500 . ?
C15 C16 1.376(6) . ?
C15 C16B 1.396(7) . ?
C15 C14B 1.400(7) . ?
C15 C23 1.499(5) . ?
C16 C17 1.389(6) . ?
C16 H16 0.9500 . ?
C17 H17 0.9500 . ?
C18 C19 1.493(6) . ?
C18 H18A 0.9800 . ?
C18 H18B 0.9800 . ?
C18 H18C 0.9800 . ?
C19 N3 1.341(5) . ?
C19 C20 1.403(6) . ?
C20 C21 1.361(6) . ?
C20 H20 0.9500 . ?
C21 C22 1.415(6) . ?
C21 H21 0.9500 . ?
C22 N3 1.394(5) . ?
C22 C23 1.407(6) . ?
C23 C24 1.397(6) . ?
C24 N4 1.397(5) . ?
C24 C25 1.412(6) . ?
C25 C26 1.361(7) . ?
C25 H25 0.9500 . ?
C26 C27 1.409(6) . ?
C26 H26 0.9500 . ?
C27 N4 1.330(5) . ?
C27 C28 1.488(6) . ?
C28 H28A 0.9800 . ?
C28 H28B 0.9800 . ?
C28 H28C 0.9800 . ?
C29 C30 1.493(6) . ?
C29 H29A 0.9800 . ?
C29 H29B 0.9800 . ?
C29 H29C 0.9800 . ?
C30 N5 1.341(5) . ?
C30 C31 1.401(6) . ?
C31 C32 1.378(6) . ?
C31 H31 0.9500 . ?
C32 C33 1.404(6) . ?
C32 H32 0.9500 . ?
C33 N5 1.402(5) . ?
C33 C34 1.408(6) . ?
C34 C35 1.377(6) . ?
C34 C40 1.502(5) . ?
C35 N6 1.399(5) . ?
C35 C36 1.433(6) . ?
C36 C37 1.350(6) . ?
C36 H36 0.9500 . ?
C37 C38 1.413(6) . ?
C37 H37 0.9500 . ?
C38 N6 1.332(6) . ?
C38 C39 1.496(6) . ?
C39 H39A 0.9800 . ?
C39 H39B 0.9800 . ?
C39 H39C 0.9800 . ?
C40 C42 1.392(6) . ?
C40 C41 1.394(5) . ?
C41 C42 1.378(6) 3_354 ?
C41 H41 0.9500 . ?
C42 C41 1.378(6) 3_354 ?
C42 H42 0.9500 . ?
C43 Cl3 1.718(7) . ?
C43 Cl2 1.718(7) . ?
C43 Cl1 1.757(7) . ?
C43 H43 1.0000 . ?
B1 F2 1.375(6) . ?
B1 F1 1.383(6) . ?
B1 N1 1.543(6) . ?
B1 N2 1.554(6) . ?
N3 Co1 1.965(3) . ?
N4 Co1 1.979(3) . ?
N5 Co1 1.974(3) . ?
N6 Co1 1.975(3) . ?
C13B C14B 1.395(8) . ?
C13B H13B 0.9500 . ?
C14B H14B 0.9500 . ?
C16B C17B 1.395(8) . ?
C16B H16B 0.9500 . ?
C17B H17B 0.9500 . ?

loop_
_geom_torsion_atom_site_label_1
_geom_torsion_atom_site_label_2
_geom_torsion_atom_site_label_3
_geom_torsion_atom_site_label_4
_geom_torsion
_geom_torsion_site_symmetry_1
_geom_torsion_site_symmetry_2
_geom_torsion_site_symmetry_3
_geom_torsion_site_symmetry_4
_geom_torsion_publ_flag
N1 C2 C3 C4 0.5(6) . . . . ?
C1 C2 C3 C4 -179.4(5) . . . . ?
C2 C3 C4 C5 -0.5(6) . . . . ?
C3 C4 C5 C6 -173.6(5) . . . . ?
C3 C4 C5 N1 0.4(6) . . . . ?
N1 C5 C6 C7 -0.9(7) . . . . ?
C4 C5 C6 C7 172.4(5) . . . . ?
N1 C5 C6 C12 -179.4(4) . . . . ?
C4 C5 C6 C12 -6.1(8) . . . . ?
C5 C6 C7 N2 1.2(7) . . . . ?
C12 C6 C7 N2 179.6(4) . . . . ?
C5 C6 C7 C8 -177.9(5) . . . . ?
C12 C6 C7 C8 0.6(7) . . . . ?
N2 C7 C8 C9 -0.1(5) . . . . ?
C6 C7 C8 C9 179.0(5) . . . . ?
C7 C8 C9 C10 -0.2(6) . . . . ?
C8 C9 C10 N2 0.4(6) . . . . ?
C8 C9 C10 C11 179.9(5) . . . . ?
C5 C6 C12 C13 -60.0(6) . . . . ?
C7 C6 C12 C13 121.5(5) . . . . ?
C5 C6 C12 C17 118.7(5) . . . . ?
C7 C6 C12 C17 -59.8(6) . . . . ?
C5 C6 C12 C17B 63(3) . . . . ?
C7 C6 C12 C17B -116(3) . . . . ?
C5 C6 C12 C13B -127(2) . . . . ?
C7 C6 C12 C13B 54(2) . . . . ?
C17 C12 C13 C14 4.4(7) . . . . ?
C17B C12 C13 C14 49.4(18) . . . . ?
C13B C12 C13 C14 -70.7(8) . . . . ?
C6 C12 C13 C14 -176.8(4) . . . . ?
C12 C13 C14 C15 -1.9(7) . . . . ?
C13 C14 C15 C16 -2.3(7) . . . . ?
C13 C14 C15 C16B -48(2) . . . . ?
C13 C14 C15 C14B 71.9(10) . . . . ?
C13 C14 C15 C23 179.0(4) . . . . ?
C14 C15 C16 C17 4.0(7) . . . . ?
C16B C15 C16 C17 76.4(13) . . . . ?
C14B C15 C16 C17 -52.1(14) . . . . ?
C23 C15 C16 C17 -177.3(4) . . . . ?
C15 C16 C17 C12 -1.5(7) . . . . ?
C13 C12 C17 C16 -2.7(7) . . . . ?
C17B C12 C17 C16 -74.9(11) . . . . ?
C13B C12 C17 C16 52.5(13) . . . . ?
C6 C12 C17 C16 178.5(4) . . . . ?
N3 C19 C20 C21 0.0(6) . . . . ?
C18 C19 C20 C21 -177.5(5) . . . . ?
C19 C20 C21 C22 0.3(5) . . . . ?
C20 C21 C22 N3 -0.5(5) . . . . ?
C20 C21 C22 C23 174.3(4) . . . . ?
N3 C22 C23 C24 8.0(7) . . . . ?
C21 C22 C23 C24 -165.9(4) . . . . ?
N3 C22 C23 C15 -173.6(4) . . . . ?
C21 C22 C23 C15 12.4(6) . . . . ?
C16 C15 C23 C24 -124.3(5) . . . . ?
C14 C15 C23 C24 54.4(6) . . . . ?
C16B C15 C23 C24 -69(3) . . . . ?
C14B C15 C23 C24 124(2) . . . . ?
C16 C15 C23 C22 57.2(5) . . . . ?
C14 C15 C23 C22 -124.1(5) . . . . ?
C16B C15 C23 C22 113(3) . . . . ?
C14B C15 C23 C22 -54(2) . . . . ?
C22 C23 C24 N4 -2.1(7) . . . . ?
C15 C23 C24 N4 179.6(4) . . . . ?
C22 C23 C24 C25 175.3(5) . . . . ?
C15 C23 C24 C25 -3.0(7) . . . . ?
C23 C24 C25 C26 -176.2(5) . . . . ?
N4 C24 C25 C26 1.5(5) . . . . ?
C24 C25 C26 C27 -0.9(6) . . . . ?
C25 C26 C27 N4 0.0(6) . . . . ?
C25 C26 C27 C28 180.0(5) . . . . ?
N5 C30 C31 C32 0.5(5) . . . . ?
C29 C30 C31 C32 179.5(4) . . . . ?
C30 C31 C32 C33 0.1(5) . . . . ?
C31 C32 C33 N5 -0.7(5) . . . . ?
C31 C32 C33 C34 -176.4(4) . . . . ?
N5 C33 C34 C35 -4.7(7) . . . . ?
C32 C33 C34 C35 170.3(4) . . . . ?
N5 C33 C34 C40 174.1(4) . . . . ?
C32 C33 C34 C40 -10.9(6) . . . . ?
C33 C34 C35 N6 6.2(7) . . . . ?
C40 C34 C35 N6 -172.6(4) . . . . ?
C33 C34 C35 C36 -173.7(4) . . . . ?
C40 C34 C35 C36 7.6(7) . . . . ?
C34 C35 C36 C37 178.4(4) . . . . ?
N6 C35 C36 C37 -1.5(5) . . . . ?
C35 C36 C37 C38 2.2(6) . . . . ?
C36 C37 C38 N6 -2.1(6) . . . . ?
C36 C37 C38 C39 176.4(5) . . . . ?
C35 C34 C40 C42 115.3(4) . . . . ?
C33 C34 C40 C42 -63.6(5) . . . . ?
C35 C34 C40 C41 -62.3(6) . . . . ?
C33 C34 C40 C41 118.8(4) . . . . ?
C42 C40 C41 C42 -0.9(7) . . . 3_354 ?
C34 C40 C41 C42 176.8(4) . . . 3_354 ?
C41 C40 C42 C41 0.9(7) . . . 3_354 ?
C34 C40 C42 C41 -176.8(4) . . . 3_354 ?
C3 C2 N1 C5 -0.2(5) . . . . ?
C1 C2 N1 C5 179.7(5) . . . . ?
C3 C2 N1 B1 178.5(4) . . . . ?
C1 C2 N1 B1 -1.6(7) . . . . ?
C6 C5 N1 C2 174.6(4) . . . . ?
C4 C5 N1 C2 -0.2(5) . . . . ?
C6 C5 N1 B1 -4.1(7) . . . . ?
C4 C5 N1 B1 -178.8(4) . . . . ?
F2 B1 N1 C2 -52.4(6) . . . . ?
F1 B1 N1 C2 69.3(6) . . . . ?
N2 B1 N1 C2 -171.1(4) . . . . ?
F2 B1 N1 C5 126.0(4) . . . . ?
F1 B1 N1 C5 -112.3(4) . . . . ?
N2 B1 N1 C5 7.3(6) . . . . ?
C9 C10 N2 C7 -0.5(5) . . . . ?
C11 C10 N2 C7 180.0(4) . . . . ?
C9 C10 N2 B1 177.0(4) . . . . ?
C11 C10 N2 B1 -2.5(7) . . . . ?
C6 C7 N2 C10 -178.9(4) . . . . ?
C8 C7 N2 C10 0.4(5) . . . . ?
C6 C7 N2 B1 3.6(7) . . . . ?
C8 C7 N2 B1 -177.2(4) . . . . ?
F2 B1 N2 C10 57.0(6) . . . . ?
F1 B1 N2 C10 -64.6(6) . . . . ?
N1 B1 N2 C10 175.8(4) . . . . ?
F2 B1 N2 C7 -125.9(4) . . . . ?
F1 B1 N2 C7 112.5(5) . . . . ?
N1 B1 N2 C7 -7.1(6) . . . . ?
C20 C19 N3 C22 -0.3(5) . . . . ?
C18 C19 N3 C22 177.4(4) . . . . ?
C20 C19 N3 Co1 175.7(3) . . . . ?
C18 C19 N3 Co1 -6.7(6) . . . . ?
C23 C22 N3 C19 -174.4(4) . . . . ?
C21 C22 N3 C19 0.5(5) . . . . ?
C23 C22 N3 Co1 9.2(6) . . . . ?
C21 C22 N3 Co1 -175.8(3) . . . . ?
C26 C27 N4 C24 0.9(5) . . . . ?
C28 C27 N4 C24 -179.0(5) . . . . ?
C26 C27 N4 Co1 -161.6(3) . . . . ?
C28 C27 N4 Co1 18.5(7) . . . . ?
C23 C24 N4 C27 176.4(4) . . . . ?
C25 C24 N4 C27 -1.5(5) . . . . ?
C23 C24 N4 Co1 -19.7(6) . . . . ?
C25 C24 N4 Co1 162.4(3) . . . . ?
C31 C30 N5 C33 -1.0(5) . . . . ?
C29 C30 N5 C33 180.0(4) . . . . ?
C31 C30 N5 Co1 176.1(3) . . . . ?
C29 C30 N5 Co1 -2.9(6) . . . . ?
C32 C33 N5 C30 1.0(4) . . . . ?
C34 C33 N5 C30 176.9(4) . . . . ?
C32 C33 N5 Co1 -176.2(3) . . . . ?
C34 C33 N5 Co1 -0.3(5) . . . . ?
C37 C38 N6 C35 1.1(5) . . . . ?
C39 C38 N6 C35 -177.5(4) . . . . ?
C37 C38 N6 Co1 -176.1(3) . . . . ?
C39 C38 N6 Co1 5.2(7) . . . . ?
C34 C35 N6 C38 -179.7(4) . . . . ?
C36 C35 N6 C38 0.2(5) . . . . ?
C34 C35 N6 Co1 -2.4(6) . . . . ?
C36 C35 N6 Co1 177.5(3) . . . . ?
C19 N3 Co1 N5 -75.0(4) . . . . ?
C22 N3 Co1 N5 100.4(3) . . . . ?
C19 N3 Co1 N6 35.6(4) . . . . ?
C22 N3 Co1 N6 -149.0(3) . . . . ?
C19 N3 Co1 N4 162.3(4) . . . . ?
C22 N3 Co1 N4 -22.2(3) . . . . ?
C30 N5 Co1 N3 -51.3(4) . . . . ?
C33 N5 Co1 N3 125.3(3) . . . . ?
C30 N5 Co1 N6 -173.9(4) . . . . ?
C33 N5 Co1 N6 2.6(3) . . . . ?
C30 N5 Co1 N4 58.9(4) . . . . ?
C33 N5 Co1 N4 -124.5(3) . . . . ?
C38 N6 Co1 N3 51.6(4) . . . . ?
C35 N6 Co1 N3 -125.2(3) . . . . ?
C38 N6 Co1 N5 175.4(4) . . . . ?
C35 N6 Co1 N5 -1.4(4) . . . . ?
C38 N6 Co1 N4 -60.4(4) . . . . ?
C35 N6 Co1 N4 122.8(3) . . . . ?
C27 N4 Co1 N3 -172.6(4) . . . . ?
C24 N4 Co1 N3 27.3(3) . . . . ?
C27 N4 Co1 N5 63.8(4) . . . . ?
C24 N4 Co1 N5 -96.3(3) . . . . ?
C27 N4 Co1 N6 -49.1(4) . . . . ?
C24 N4 Co1 N6 150.8(3) . . . . ?
C13 C12 C13B C14B 74(4) . . . . ?
C17 C12 C13B C14B -49(4) . . . . ?
C17B C12 C13B C14B -7(5) . . . . ?
C6 C12 C13B C14B -177(3) . . . . ?
C12 C13B C14B C15 -6(6) . . . . ?
C16 C15 C14B C13B 55(4) . . . . ?
C14 C15 C14B C13B -68(4) . . . . ?
C16B C15 C14B C13B 14(6) . . . . ?
C23 C15 C14B C13B -179(3) . . . . ?
C16 C15 C16B C17B -73(5) . . . . ?
C14 C15 C16B C17B 50(6) . . . . ?
C14B C15 C16B C17B -10(7) . . . . ?
C23 C15 C16B C17B -176(4) . . . . ?
C13 C12 C17B C16B -47(6) . . . . ?
C17 C12 C17B C16B 76(5) . . . . ?
C13B C12 C17B C16B 11(7) . . . . ?
C6 C12 C17B C16B -179(4) . . . . ?
C15 C16B C17B C12 -3(9) . . . . ?
